data_7708651
loop_
_publ_author_name
'Watt, Fabian A.'
'Sieland, Benedikt'
'Dickmann, Nicole'
'Schoch, Roland'
'Herbst-Irmer, Regine'
'Ott, Holger'
'Paradies, Jan'
'Kuckling, Dirk'
'Hohloch, Stephan'

_publ_section_title
;
 Coupling of CO2 and Epoxides Catalysed by Novel N-Fused Mesoionic Carbene
 Complexes of Nickel(II)
;
_journal_name_full 'Dalton Transactions'
_journal_paper_doi 10.1039/D1DT03311E
_journal_year 2021
_chemical_formula_sum 'C65 H84 Cl10 I4 N14'
_chemical_formula_weight 1923.56
_space_group_crystal_system triclinic
_space_group_IT_number 2
_space_group_name_Hall '-P 1'
_space_group_name_H-M_alt 'P -1'
_atom_sites_solution_hydrogens geom
_audit_creation_method SHELXL-2014/7
_audit_update_record
;
2020-04-12 deposited with the CCDC.	2021-10-27 downloaded from the CCDC.
;
_cell_angle_alpha 69.113(3)
_cell_angle_beta 85.019(3)
_cell_angle_gamma 88.293(3)
_cell_formula_units_Z 2
_cell_length_a 11.5044(19)
_cell_length_b 17.383(3)
_cell_length_c 22.708(4)
_cell_measurement_reflns_used 11549
_cell_measurement_temperature 130(2)
_cell_measurement_theta_max 25.44
_cell_measurement_theta_min 0.96
_cell_volume 4226.7(13)
_computing_cell_refinement 'Saint +'
_computing_data_collection 'Bruker Smart Software'
_computing_data_reduction 'Saint +'
_computing_structure_refinement 'SHELXL-2014/7 (Sheldrick, 2014)'
_computing_structure_solution ShelXT
_diffrn_ambient_temperature 130(2)
_diffrn_measured_fraction_theta_full 0.997
_diffrn_measured_fraction_theta_max 0.993
_diffrn_measurement_device_type 'Bruker Smart AXS'
_diffrn_measurement_method 'omega scans'
_diffrn_radiation_type MoK\a
_diffrn_radiation_wavelength 0.71073
_diffrn_reflns_av_R_equivalents 0.0407
_diffrn_reflns_av_unetI/netI 0.0596
_diffrn_reflns_Laue_measured_fraction_full 0.997
_diffrn_reflns_Laue_measured_fraction_max 0.993
_diffrn_reflns_limit_h_max 13
_diffrn_reflns_limit_h_min -13
_diffrn_reflns_limit_k_max 20
_diffrn_reflns_limit_k_min -20
_diffrn_reflns_limit_l_max 27
_diffrn_reflns_limit_l_min -27
_diffrn_reflns_number 35126
_diffrn_reflns_point_group_measured_fraction_full 0.997
_diffrn_reflns_point_group_measured_fraction_max 0.993
_diffrn_reflns_theta_full 25.242
_diffrn_reflns_theta_max 25.442
_diffrn_reflns_theta_min 0.963
_exptl_absorpt_coefficient_mu 1.835
_exptl_absorpt_correction_T_max 0.745
_exptl_absorpt_correction_T_min 0.646
_exptl_absorpt_correction_type multi-scan
_exptl_absorpt_process_details 'Blessing, 1995'
_exptl_crystal_colour colourless
_exptl_crystal_density_diffrn 1.511
_exptl_crystal_description block
_exptl_crystal_F_000 1908
_exptl_crystal_size_max 0.2
_exptl_crystal_size_mid 0.15
_exptl_crystal_size_min 0.13
_refine_diff_density_max 3.022
_refine_diff_density_min -2.034
_refine_diff_density_rms 0.189
_refine_ls_extinction_method none
_refine_ls_goodness_of_fit_ref 1.025
_refine_ls_hydrogen_treatment constr
_refine_ls_matrix_type full
_refine_ls_number_parameters 881
_refine_ls_number_reflns 15512
_refine_ls_number_restraints 18
_refine_ls_restrained_S_all 1.029
_refine_ls_R_factor_all 0.0954
_refine_ls_R_factor_gt 0.0722
_refine_ls_shift/su_max 0.002
_refine_ls_shift/su_mean 0.000
_refine_ls_structure_factor_coef Fsqd
_refine_ls_weighting_details 'w=1/[\s^2^(Fo^2^)+(0.1129P)^2^+32.9330P] where P=(Fo^2^+2Fc^2^)/3'
_refine_ls_weighting_scheme calc
_refine_ls_wR_factor_gt 0.1987
_refine_ls_wR_factor_ref 0.2154
_reflns_Friedel_coverage 0.000
_reflns_number_gt 11549
_reflns_number_total 15512
_reflns_threshold_expression 'I > 2\s(I)'
_cod_data_source_file d1dt03311e2.cif
_cod_data_source_block shelx
_cod_original_cell_volume 4226.6(12)
_cod_database_code 7708651
_shelx_shelxl_version_number 2014/7
_shelx_space_group_comment
;
The symmetry employed for this shelxl refinement is uniquely defined
by the following loop, which should always be used as a source of
symmetry information in preference to the above space-group names.
They are only intended as comments.
;

loop_
_space_group_symop_operation_xyz
'x, y, z'
'-x, -y, -z'

loop_
_atom_site_label
_atom_site_type_symbol
_atom_site_fract_x
_atom_site_fract_y
_atom_site_fract_z
_atom_site_U_iso_or_equiv
_atom_site_adp_type
_atom_site_occupancy
_atom_site_site_symmetry_order
_atom_site_calc_flag
_atom_site_refinement_flags_posn
_atom_site_refinement_flags_adp
_atom_site_refinement_flags_occupancy
_atom_site_disorder_assembly
_atom_site_disorder_group
C1 C 0.0712(7) 0.5354(5) 0.3848(4) 0.0288(18) Uani 1 1 d . . . . .
H1 H 0.0183 0.4920 0.3978 0.035 Uiso 1 1 calc R U . . .
C1A C 0.4908(7) 1.0806(5) -0.1007(4) 0.0280(17) Uani 1 1 d . . . . .
H1A H 0.4163 1.0644 -0.0816 0.034 Uiso 1 1 calc R U . . .
C2 C 0.5119(7) 0.3909(5) 0.5840(4) 0.0263(17) Uani 1 1 d . . . . .
H2 H 0.5847 0.4125 0.5655 0.032 Uiso 1 1 calc R U . . .
C2A C 0.9412(8) 0.8514(6) 0.0705(4) 0.036(2) Uani 1 1 d . . . . .
H2A H 0.9988 0.8517 0.0390 0.043 Uiso 1 1 calc R U . . .
C3 C 0.0557(7) 0.6110(5) 0.3894(4) 0.0268(17) Uani 1 1 d . . . . .
C3A C 0.5416(7) 1.1557(5) -0.1160(4) 0.0295(18) Uani 1 1 d . . . . .
C4 C 0.4522(7) 0.4002(5) 0.6353(4) 0.0273(17) Uani 1 1 d . . . . .
C4A C 0.9476(7) 0.8875(5) 0.1141(4) 0.0303(18) Uani 1 1 d . . . . .
C5 C -0.0257(8) 0.6650(5) 0.4135(5) 0.037(2) Uani 1 1 d . . . . .
H5A H -0.0417 0.6417 0.4591 0.044 Uiso 1 1 calc R U . . .
H5B H -0.0988 0.6741 0.3937 0.044 Uiso 1 1 calc R U . . .
C5A C 0.5267(9) 1.2415(5) -0.1151(5) 0.042(2) Uani 1 1 d . . . . .
H5A1 H 0.5330 1.2428 -0.0732 0.050 Uiso 1 1 calc R U . . .
H5A2 H 0.4524 1.2649 -0.1300 0.050 Uiso 1 1 calc R U . . .
C6 C 0.4512(8) 0.4392(6) 0.6846(4) 0.040(2) Uani 1 1 d . . . . .
H6A H 0.4374 0.4980 0.6666 0.048 Uiso 1 1 calc R U . . .
H6B H 0.5241 0.4296 0.7046 0.048 Uiso 1 1 calc R U . . .
C6A C 1.0182(8) 0.9383(6) 0.1382(5) 0.046(2) Uani 1 1 d . . . . .
H6A1 H 1.0335 0.9925 0.1066 0.055 Uiso 1 1 calc R U . . .
H6A2 H 1.0917 0.9118 0.1515 0.055 Uiso 1 1 calc R U . . .
C7 C 0.0455(10) 0.7442(7) 0.3935(7) 0.064(3) Uani 1 1 d . . . . .
H7A H 0.0069 0.7876 0.3614 0.077 Uiso 1 1 calc R U . . .
H7B H 0.0498 0.7611 0.4296 0.077 Uiso 1 1 calc R U . . .
C7A C 0.6313(9) 1.2873(6) -0.1622(5) 0.053(3) Uani 1 1 d . . . . .
H7A1 H 0.6052 1.3155 -0.2041 0.064 Uiso 1 1 calc R U . . .
H7A2 H 0.6644 1.3277 -0.1480 0.064 Uiso 1 1 calc R U . . .
C8 C 0.3484(9) 0.3946(7) 0.7322(4) 0.048(3) Uani 1 1 d . . . . .
H8A H 0.3772 0.3507 0.7679 0.058 Uiso 1 1 calc R U . . .
H8B H 0.3045 0.4330 0.7477 0.058 Uiso 1 1 calc R U . . .
C8A C 0.9383(10) 0.9431(8) 0.1949(5) 0.057(3) Uani 1 1 d . . . . .
H8A1 H 0.9760 0.9169 0.2337 0.069 Uiso 1 1 calc R U . . .
H8A2 H 0.9242 1.0003 0.1900 0.069 Uiso 1 1 calc R U . . .
C9 C 0.1635(11) 0.7325(6) 0.3684(7) 0.070(4) Uani 1 1 d . . . . .
H9A H 0.2212 0.7350 0.3964 0.084 Uiso 1 1 calc R U . . .
H9B H 0.1822 0.7734 0.3267 0.084 Uiso 1 1 calc R U . . .
C9A C 0.7218(9) 1.2221(6) -0.1638(5) 0.052(3) Uani 1 1 d . . . . .
H9A1 H 0.7585 1.2334 -0.2062 0.062 Uiso 1 1 calc R U . . .
H9A2 H 0.7813 1.2178 -0.1351 0.062 Uiso 1 1 calc R U . . .
C10 C 0.2711(9) 0.3595(7) 0.6959(4) 0.045(2) Uani 1 1 d . . . . .
H10A H 0.2434 0.3046 0.7215 0.054 Uiso 1 1 calc R U . . .
H10B H 0.2049 0.3949 0.6811 0.054 Uiso 1 1 calc R U . . .
C10A C 0.8279(13) 0.9022(10) 0.1984(7) 0.081(4) Uani 1 1 d . U . . .
H10C H 0.8126 0.8589 0.2393 0.097 Uiso 1 1 calc R U . . .
H10D H 0.7638 0.9411 0.1913 0.097 Uiso 1 1 calc R U . . .
C11 C 0.3115(7) 0.4189(5) 0.3794(4) 0.0255(16) Uani 1 1 d . . . . .
C11A C 0.6151(7) 0.8862(5) -0.0749(4) 0.0293(18) Uani 1 1 d . . . . .
C12 C 0.2400(7) 0.4739(5) 0.3386(4) 0.0270(17) Uani 1 1 d . . . . .
C12A C 0.5602(8) 0.9520(5) -0.1188(4) 0.0308(18) Uani 1 1 d . . . . .
C13 C 0.2246(7) 0.4696(5) 0.2804(4) 0.0292(18) Uani 1 1 d . . . . .
H13 H 0.1756 0.5072 0.2538 0.035 Uiso 1 1 calc R U . . .
C13A C 0.4919(9) 0.9395(6) -0.1608(4) 0.039(2) Uani 1 1 d . . . . .
H13A H 0.4552 0.9841 -0.1892 0.047 Uiso 1 1 calc R U . . .
C14 C 0.2818(8) 0.4093(5) 0.2605(4) 0.0304(18) Uani 1 1 d . . . . .
C14A C 0.4764(9) 0.8603(6) -0.1619(4) 0.042(2) Uani 1 1 d . . . . .
C15 C 0.3568(8) 0.3552(5) 0.3010(4) 0.0304(18) Uani 1 1 d . . . . .
H15 H 0.3978 0.3160 0.2885 0.037 Uiso 1 1 calc R U . . .
C15A C 0.5294(8) 0.7942(6) -0.1187(4) 0.039(2) Uani 1 1 d . . . . .
H15A H 0.5182 0.7411 -0.1180 0.047 Uiso 1 1 calc R U . . .
C16 C 0.3705(7) 0.3593(5) 0.3597(4) 0.0279(17) Uani 1 1 d . . . . .
C16A C 0.5998(8) 0.8073(5) -0.0758(4) 0.0316(19) Uani 1 1 d . . . . .
C17 C 0.4407(7) 0.3120(5) 0.4121(4) 0.0288(18) Uani 1 1 d . . . . .
C17A C 0.6660(7) 0.7520(5) -0.0262(4) 0.0293(18) Uani 1 1 d . . . . .
C18 C 0.5154(8) 0.2459(5) 0.4217(4) 0.035(2) Uani 1 1 d . . . . .
H18 H 0.5297 0.2235 0.3902 0.042 Uiso 1 1 calc R U . . .
C18A C 0.6848(8) 0.6674(5) -0.0035(4) 0.0308(18) Uani 1 1 d . . . . .
H18A H 0.6510 0.6348 -0.0222 0.037 Uiso 1 1 calc R U . . .
C19 C 0.5696(8) 0.2119(5) 0.4776(4) 0.035(2) Uani 1 1 d . . . . .
C19A C 0.7541(7) 0.6307(5) 0.0471(4) 0.0298(18) Uani 1 1 d . . . . .
C20 C 0.5432(8) 0.2458(5) 0.5249(4) 0.0314(19) Uani 1 1 d . . . . .
H20 H 0.5777 0.2240 0.5630 0.038 Uiso 1 1 calc R U . . .
C20A C 0.8044(8) 0.6819(5) 0.0735(4) 0.0305(18) Uani 1 1 d . . . . .
H20A H 0.8513 0.6589 0.1067 0.037 Uiso 1 1 calc R U . . .
C21 C 0.4672(8) 0.3107(5) 0.5159(4) 0.0298(18) Uani 1 1 d . . . . .
C21A C 0.7859(7) 0.7659(5) 0.0511(4) 0.0276(17) Uani 1 1 d . . . . .
C22 C 0.4153(7) 0.3459(5) 0.4594(4) 0.0263(17) Uani 1 1 d . . . . .
C22A C 0.7183(7) 0.8024(5) 0.0011(4) 0.0267(17) Uani 1 1 d . . . . .
C23 C 0.2663(9) 0.4045(6) 0.1957(4) 0.040(2) Uani 1 1 d . . . . .
C23A C 0.4003(11) 0.8515(6) -0.2111(5) 0.056(3) Uani 1 1 d . . . . .
C24 C 0.2503(12) 0.3153(8) 0.2009(6) 0.070(4) Uani 1 1 d . . . . .
H24A H 0.1783 0.2942 0.2253 0.105 Uiso 1 1 calc R U . . .
H24B H 0.3141 0.2827 0.2212 0.105 Uiso 1 1 calc R U . . .
H24C H 0.2484 0.3131 0.1593 0.105 Uiso 1 1 calc R U . . .
C24A C 0.4620(17) 0.8877(11) -0.2759(6) 0.104(6) Uani 1 1 d . . . . .
H24D H 0.4118 0.8852 -0.3068 0.157 Uiso 1 1 calc R U . . .
H24E H 0.5319 0.8571 -0.2783 0.157 Uiso 1 1 calc R U . . .
H24F H 0.4816 0.9441 -0.2842 0.157 Uiso 1 1 calc R U . . .
C25 C 0.3774(11) 0.4378(8) 0.1535(5) 0.065(3) Uani 1 1 d . . . . .
H25A H 0.3683 0.4390 0.1116 0.097 Uiso 1 1 calc R U . . .
H25B H 0.4419 0.4028 0.1703 0.097 Uiso 1 1 calc R U . . .
H25C H 0.3921 0.4925 0.1521 0.097 Uiso 1 1 calc R U . . .
C25A C 0.2855(15) 0.8935(10) -0.2083(9) 0.108(7) Uani 1 1 d . . . . .
H25D H 0.2986 0.9492 -0.2117 0.162 Uiso 1 1 calc R U . . .
H25E H 0.2419 0.8647 -0.1689 0.162 Uiso 1 1 calc R U . . .
H25F H 0.2423 0.8934 -0.2426 0.162 Uiso 1 1 calc R U . . .
C26 C 0.1629(12) 0.4545(9) 0.1654(6) 0.073(4) Uani 1 1 d . . . . .
H26A H 0.0929 0.4343 0.1922 0.109 Uiso 1 1 calc R U . . .
H26B H 0.1562 0.4495 0.1251 0.109 Uiso 1 1 calc R U . . .
H26C H 0.1741 0.5113 0.1597 0.109 Uiso 1 1 calc R U . . .
C26A C 0.3769(13) 0.7584(8) -0.1997(8) 0.087(5) Uani 1 1 d . . . . .
H26D H 0.3374 0.7546 -0.2341 0.130 Uiso 1 1 calc R U . . .
H26E H 0.3291 0.7344 -0.1609 0.130 Uiso 1 1 calc R U . . .
H26F H 0.4497 0.7295 -0.1972 0.130 Uiso 1 1 calc R U . . .
C27 C 0.6547(9) 0.1379(6) 0.4911(4) 0.041(2) Uani 1 1 d . . . . .
C27A C 0.7738(9) 0.5378(5) 0.0720(4) 0.038(2) Uani 1 1 d . . . . .
C28 C 0.6033(10) 0.0656(6) 0.5481(5) 0.056(3) Uani 1 1 d . . . . .
H28A H 0.6560 0.0198 0.5568 0.084 Uiso 1 1 calc R U . . .
H28B H 0.5297 0.0499 0.5388 0.084 Uiso 1 1 calc R U . . .
H28C H 0.5920 0.0820 0.5844 0.084 Uiso 1 1 calc R U . . .
C29 C 0.6745(11) 0.1098(7) 0.4333(5) 0.058(3) Uani 1 1 d . . . . .
H29A H 0.7045 0.1550 0.3970 0.086 Uiso 1 1 calc R U . . .
H29B H 0.6018 0.0917 0.4248 0.086 Uiso 1 1 calc R U . . .
H29C H 0.7294 0.0652 0.4423 0.086 Uiso 1 1 calc R U . . .
C30 C 0.7709(10) 0.1634(7) 0.5049(6) 0.054(3) Uani 1 1 d . . . . .
H30A H 0.7590 0.1858 0.5379 0.081 Uiso 1 1 calc R U . . .
H30B H 0.8063 0.2043 0.4674 0.081 Uiso 1 1 calc R U . . .
H30C H 0.8211 0.1162 0.5180 0.081 Uiso 1 1 calc R U . . .
C100 C 0.2422(13) 1.0029(9) 0.2682(7) 0.089(5) Uani 1 1 d . . . . .
H10E H 0.3075 1.0144 0.2881 0.107 Uiso 1 1 calc R U . . .
H10F H 0.2704 0.9674 0.2453 0.107 Uiso 1 1 calc R U . . .
C200 C 0.7139(16) 0.8836(12) 0.3969(8) 0.104(6) Uani 1 1 d . . . . .
H20B H 0.6464 0.9195 0.3881 0.125 Uiso 1 1 calc R U . . .
H20C H 0.6963 0.8346 0.3883 0.125 Uiso 1 1 calc R U . . .
C300 C -0.0496(15) 0.7539(10) -0.0976(8) 0.091(5) Uani 1 1 d . . . . .
H30D H -0.0786 0.7159 -0.0564 0.109 Uiso 1 1 calc R U . . .
H30E H -0.1160 0.7739 -0.1225 0.109 Uiso 1 1 calc R U . . .
C400 C 0.2712(13) 0.6952(9) 0.0026(8) 0.094(4) Uani 1 1 d . U . . .
H40A H 0.2456 0.6987 -0.0379 0.112 Uiso 1 1 calc R U . . .
H40B H 0.2975 0.7501 -0.0033 0.112 Uiso 1 1 calc R U . . .
C500 C -0.1919(18) 0.3530(14) 0.3241(14) 0.217(18) Uani 1 1 d . . . . .
H50A H -0.1466 0.3074 0.3192 0.261 Uiso 1 1 calc R U . . .
H50B H -0.2145 0.3392 0.3689 0.261 Uiso 1 1 calc R U . . .
N00G N 0.5731(6) 1.0341(4) -0.1195(3) 0.0295(15) Uani 1 1 d . . . . .
N00H N 0.8371(6) 0.8154(4) 0.0814(3) 0.0247(14) Uani 1 1 d . . . . .
N00L N 0.8438(6) 0.8683(5) 0.1485(4) 0.0379(18) Uani 1 1 d . . . . .
N00M N 0.6491(6) 1.1478(4) -0.1429(3) 0.0333(16) Uani 1 1 d . . . . .
N00Q N 0.6720(6) 1.0752(4) -0.1455(3) 0.0331(16) Uani 1 1 d . . . . .
N00S N 0.7740(6) 0.8251(5) 0.1308(4) 0.0401(19) Uani 1 1 d . . . . .
N1 N 0.1797(6) 0.5373(4) 0.3571(3) 0.0231(14) Uani 1 1 d . . . . .
N2 N 0.4420(6) 0.3429(4) 0.5654(3) 0.0259(14) Uani 1 1 d . . . . .
N3 N 0.2346(6) 0.6083(4) 0.3444(4) 0.0344(17) Uani 1 1 d . . . . .
N4 N 0.3427(6) 0.3223(4) 0.6017(3) 0.0330(16) Uani 1 1 d . . . . .
N5 N 0.1567(6) 0.6498(4) 0.3657(4) 0.0330(16) Uani 1 1 d . . . . .
N6 N 0.3528(6) 0.3582(4) 0.6433(3) 0.0288(15) Uani 1 1 d . . . . .
N10 N 0.3388(6) 0.4101(4) 0.4393(3) 0.0269(14) Uani 1 1 d . . . . .
H10 H 0.3124 0.4400 0.4606 0.032 Uiso 1 1 calc R U . . .
N10A N 0.6861(6) 0.8837(4) -0.0287(3) 0.0288(15) Uani 1 1 d . . . . .
H10G H 0.7069 0.9252 -0.0198 0.035 Uiso 1 1 calc R U . . .
I1 I 0.22480(5) 0.53717(3) 0.53084(2) 0.03163(16) Uani 1 1 d . . . . .
I2 I 0.51019(6) 0.16575(4) 0.71342(3) 0.04133(18) Uani 1 1 d . . . . .
I3 I 0.76418(5) 1.05787(3) 0.01257(3) 0.03693(17) Uani 1 1 d . . . . .
I4 I -0.00822(5) 0.33867(4) 0.78589(3) 0.04230(18) Uani 1 1 d . . . . .
Cl10 Cl 0.1400(3) 0.9510(2) 0.32545(16) 0.0728(9) Uani 1 1 d . . . . .
Cl11 Cl 0.1977(6) 1.0917(3) 0.2160(3) 0.175(3) Uani 1 1 d . . . . .
Cl20 Cl 0.7348(6) 0.8566(4) 0.4727(2) 0.160(3) Uani 1 1 d . . . . .
Cl21 Cl 0.8274(4) 0.9318(3) 0.3477(2) 0.0996(13) Uani 1 1 d . . . . .
Cl30 Cl 0.0433(4) 0.7025(3) -0.1342(3) 0.1198(17) Uani 1 1 d . . . . .
Cl31 Cl 0.0188(4) 0.8374(2) -0.0883(2) 0.0928(12) Uani 1 1 d . . . . .
Cl40 Cl 0.1487(3) 0.6840(2) 0.04869(18) 0.0795(10) Uani 1 1 d . . . . .
Cl41 Cl 0.3799(3) 0.6464(2) 0.00807(19) 0.0856(11) Uani 1 1 d . . . . .
Cl50 Cl -0.1013(4) 0.4431(3) 0.2974(2) 0.1073(14) Uani 1 1 d . . . . .
Cl51 Cl -0.2991(6) 0.3623(3) 0.2900(2) 0.1263(18) Uani 1 1 d . . . . .
C28A C 0.8227(15) 0.5129(9) 0.0169(7) 0.044(4) Uani 0.659(17) 1 d . . P A 1
H28D H 0.8465 0.4563 0.0325 0.065 Uiso 0.659(17) 1 calc R U P A 1
H28E H 0.8888 0.5469 -0.0046 0.065 Uiso 0.659(17) 1 calc R U P A 1
H28F H 0.7638 0.5199 -0.0120 0.065 Uiso 0.659(17) 1 calc R U P A 1
C29A C 0.6626(16) 0.4979(9) 0.0997(8) 0.056(5) Uani 0.659(17) 1 d . . P A 1
H29D H 0.6314 0.5182 0.1320 0.084 Uiso 0.659(17) 1 calc R U P A 1
H29E H 0.6739 0.4394 0.1180 0.084 Uiso 0.659(17) 1 calc R U P A 1
H29F H 0.6090 0.5096 0.0675 0.084 Uiso 0.659(17) 1 calc R U P A 1
C30A C 0.8675(18) 0.5153(8) 0.1206(9) 0.055(6) Uani 0.659(17) 1 d . . P A 1
H30F H 0.8408 0.5315 0.1557 0.083 Uiso 0.659(17) 1 calc R U P A 1
H30G H 0.9390 0.5435 0.1007 0.083 Uiso 0.659(17) 1 calc R U P A 1
H30H H 0.8806 0.4569 0.1354 0.083 Uiso 0.659(17) 1 calc R U P A 1
C28B C 0.691(3) 0.4855(16) 0.0474(13) 0.042(8) Uani 0.341(17) 1 d . U P A 2
H28G H 0.6939 0.5079 0.0020 0.063 Uiso 0.341(17) 1 calc R U P A 2
H28H H 0.6118 0.4880 0.0644 0.063 Uiso 0.341(17) 1 calc R U P A 2
H28I H 0.7161 0.4292 0.0609 0.063 Uiso 0.341(17) 1 calc R U P A 2
C29B C 0.752(4) 0.4997(17) 0.1432(15) 0.065(13) Uani 0.341(17) 1 d . . P A 2
H29G H 0.7686 0.4418 0.1567 0.098 Uiso 0.341(17) 1 calc R U P A 2
H29H H 0.6722 0.5079 0.1555 0.098 Uiso 0.341(17) 1 calc R U P A 2
H29I H 0.8021 0.5253 0.1626 0.098 Uiso 0.341(17) 1 calc R U P A 2
C30B C 0.899(3) 0.5189(18) 0.0564(18) 0.058(11) Uani 0.341(17) 1 d . . P A 2
H30I H 0.9159 0.5397 0.0114 0.087 Uiso 0.341(17) 1 calc R U P A 2
H30J H 0.9104 0.4604 0.0726 0.087 Uiso 0.341(17) 1 calc R U P A 2
H30K H 0.9493 0.5446 0.0754 0.087 Uiso 0.341(17) 1 calc R U P A 2

loop_
_atom_site_aniso_label
_atom_site_aniso_U_11
_atom_site_aniso_U_22
_atom_site_aniso_U_33
_atom_site_aniso_U_23
_atom_site_aniso_U_13
_atom_site_aniso_U_12
C1 0.024(4) 0.031(4) 0.034(4) -0.014(4) -0.004(3) 0.000(3)
C1A 0.029(4) 0.031(4) 0.023(4) -0.009(3) -0.005(3) 0.010(3)
C2 0.021(4) 0.028(4) 0.029(4) -0.010(3) -0.005(3) 0.004(3)
C2A 0.030(5) 0.047(5) 0.028(4) -0.010(4) -0.004(4) -0.009(4)
C3 0.028(4) 0.029(4) 0.026(4) -0.011(3) -0.005(3) 0.003(3)
C3A 0.026(4) 0.030(4) 0.028(4) -0.005(3) -0.008(3) 0.010(3)
C4 0.025(4) 0.036(4) 0.022(4) -0.010(3) -0.005(3) 0.005(3)
C4A 0.029(4) 0.028(4) 0.034(4) -0.010(4) -0.008(4) 0.003(3)
C5 0.038(5) 0.037(5) 0.047(5) -0.029(4) -0.004(4) 0.016(4)
C5A 0.046(6) 0.032(5) 0.041(5) -0.006(4) -0.003(4) 0.000(4)
C6 0.038(5) 0.060(6) 0.028(4) -0.023(4) -0.004(4) 0.007(4)
C6A 0.034(5) 0.041(5) 0.072(7) -0.028(5) -0.018(5) 0.007(4)
C7 0.057(7) 0.037(6) 0.102(10) -0.036(6) 0.013(7) 0.008(5)
C7A 0.045(6) 0.038(5) 0.062(7) 0.000(5) -0.011(5) 0.003(5)
C8 0.041(6) 0.075(7) 0.030(5) -0.022(5) 0.007(4) 0.000(5)
C8A 0.058(7) 0.077(8) 0.053(6) -0.040(6) -0.017(5) -0.008(6)
C9 0.062(7) 0.033(5) 0.124(11) -0.047(7) 0.033(7) -0.013(5)
C9A 0.038(6) 0.044(6) 0.055(6) 0.002(5) 0.005(5) -0.001(4)
C10 0.041(5) 0.065(7) 0.025(4) -0.014(4) 0.006(4) -0.002(5)
C10A 0.083(7) 0.097(8) 0.098(8) -0.077(7) 0.006(6) -0.020(6)
C11 0.029(4) 0.027(4) 0.021(4) -0.010(3) -0.004(3) 0.005(3)
C11A 0.027(4) 0.040(5) 0.023(4) -0.013(3) -0.006(3) 0.010(4)
C12 0.033(4) 0.024(4) 0.026(4) -0.012(3) -0.003(3) 0.005(3)
C12A 0.036(5) 0.031(4) 0.028(4) -0.014(3) -0.006(4) 0.015(4)
C13 0.032(5) 0.029(4) 0.026(4) -0.009(3) -0.009(3) 0.006(4)
C13A 0.053(6) 0.037(5) 0.031(4) -0.018(4) -0.009(4) 0.025(4)
C14 0.036(5) 0.036(4) 0.026(4) -0.018(4) -0.011(4) 0.010(4)
C14A 0.051(6) 0.049(6) 0.041(5) -0.031(4) -0.017(5) 0.025(5)
C15 0.038(5) 0.031(4) 0.029(4) -0.018(4) -0.009(4) 0.010(4)
C15A 0.047(6) 0.043(5) 0.038(5) -0.024(4) -0.017(4) 0.025(4)
C16 0.031(4) 0.031(4) 0.022(4) -0.010(3) -0.007(3) 0.009(3)
C16A 0.036(5) 0.037(5) 0.026(4) -0.016(4) -0.010(4) 0.018(4)
C17 0.030(4) 0.032(4) 0.024(4) -0.007(3) -0.008(3) 0.006(3)
C17A 0.032(5) 0.031(4) 0.027(4) -0.013(3) -0.012(4) 0.015(4)
C18 0.047(5) 0.034(5) 0.031(4) -0.016(4) -0.015(4) 0.016(4)
C18A 0.039(5) 0.033(4) 0.028(4) -0.019(4) -0.008(4) 0.012(4)
C19 0.041(5) 0.028(4) 0.036(5) -0.010(4) -0.011(4) 0.008(4)
C19A 0.030(4) 0.036(5) 0.024(4) -0.010(3) -0.007(3) 0.009(4)
C20 0.035(5) 0.027(4) 0.031(4) -0.008(3) -0.012(4) 0.002(4)
C20A 0.035(5) 0.029(4) 0.023(4) -0.004(3) -0.010(4) 0.011(4)
C21 0.036(5) 0.029(4) 0.026(4) -0.011(3) -0.009(4) -0.001(4)
C21A 0.026(4) 0.034(4) 0.026(4) -0.012(3) -0.009(3) 0.006(3)
C22 0.030(4) 0.023(4) 0.023(4) -0.005(3) -0.008(3) 0.004(3)
C22A 0.031(4) 0.031(4) 0.020(4) -0.011(3) -0.006(3) 0.012(3)
C23 0.052(6) 0.049(5) 0.030(5) -0.024(4) -0.018(4) 0.020(5)
C23A 0.078(8) 0.044(6) 0.062(7) -0.031(5) -0.051(6) 0.038(6)
C24 0.090(9) 0.069(8) 0.074(8) -0.049(7) -0.047(7) 0.029(7)
C24A 0.166(17) 0.114(13) 0.046(7) -0.036(8) -0.042(9) -0.007(12)
C25 0.069(8) 0.090(9) 0.041(6) -0.029(6) -0.009(6) 0.015(7)
C25A 0.122(14) 0.102(11) 0.153(16) -0.093(12) -0.107(13) 0.064(10)
C26 0.083(9) 0.099(10) 0.057(7) -0.050(7) -0.041(7) 0.052(8)
C26A 0.100(11) 0.070(8) 0.125(12) -0.063(9) -0.087(10) 0.043(8)
C27 0.055(6) 0.034(5) 0.039(5) -0.019(4) -0.020(5) 0.024(4)
C27A 0.057(6) 0.030(4) 0.031(4) -0.014(4) -0.017(4) 0.008(4)
C28 0.067(8) 0.039(5) 0.057(7) -0.008(5) -0.023(6) 0.014(5)
C29 0.078(8) 0.048(6) 0.062(7) -0.035(5) -0.040(6) 0.040(6)
C30 0.053(7) 0.054(6) 0.062(7) -0.026(5) -0.031(6) 0.022(5)
C100 0.077(10) 0.078(9) 0.097(11) -0.019(8) 0.012(8) 0.023(8)
C200 0.108(13) 0.140(16) 0.088(11) -0.070(11) 0.002(10) -0.022(11)
C300 0.099(12) 0.090(11) 0.095(11) -0.048(9) -0.005(9) 0.002(9)
C400 0.088(7) 0.092(7) 0.139(9) -0.100(7) 0.063(6) -0.035(6)
C500 0.092(14) 0.134(18) 0.27(3) 0.13(2) -0.046(18) -0.047(13)
N00G 0.029(4) 0.031(4) 0.026(3) -0.006(3) -0.007(3) 0.013(3)
N00H 0.027(4) 0.026(3) 0.022(3) -0.010(3) -0.008(3) 0.012(3)
N00L 0.030(4) 0.036(4) 0.057(5) -0.027(4) -0.006(4) 0.004(3)
N00M 0.027(4) 0.037(4) 0.028(4) -0.003(3) 0.000(3) 0.004(3)
N00Q 0.022(4) 0.037(4) 0.032(4) -0.004(3) -0.002(3) 0.010(3)
N00S 0.029(4) 0.042(4) 0.059(5) -0.030(4) 0.003(4) -0.002(3)
N1 0.023(3) 0.026(3) 0.022(3) -0.011(3) -0.007(3) 0.005(3)
N2 0.024(3) 0.028(3) 0.022(3) -0.004(3) -0.004(3) 0.006(3)
N3 0.035(4) 0.031(4) 0.042(4) -0.022(3) 0.004(3) 0.000(3)
N4 0.034(4) 0.039(4) 0.026(4) -0.012(3) -0.004(3) -0.004(3)
N5 0.034(4) 0.030(4) 0.042(4) -0.023(3) 0.002(3) 0.000(3)
N6 0.023(4) 0.038(4) 0.022(3) -0.006(3) -0.003(3) 0.005(3)
N10 0.030(4) 0.029(3) 0.024(3) -0.012(3) -0.007(3) 0.008(3)
N10A 0.032(4) 0.030(4) 0.026(3) -0.010(3) -0.009(3) 0.008(3)
I1 0.0308(3) 0.0396(3) 0.0244(3) -0.0122(2) 0.0010(2) 0.0028(2)
I2 0.0460(4) 0.0443(3) 0.0250(3) -0.0015(2) -0.0072(2) 0.0108(3)
I3 0.0360(3) 0.0269(3) 0.0417(3) -0.0023(2) -0.0117(3) -0.0046(2)
I4 0.0367(3) 0.0527(4) 0.0289(3) -0.0045(3) -0.0063(2) 0.0176(3)
Cl10 0.075(2) 0.0596(18) 0.075(2) -0.0139(15) 0.0005(17) 0.0025(16)
Cl11 0.173(5) 0.101(3) 0.149(5) 0.050(3) 0.087(4) 0.075(4)
Cl20 0.189(6) 0.211(6) 0.063(2) -0.023(3) -0.003(3) -0.118(5)
Cl21 0.083(3) 0.117(3) 0.090(3) -0.027(2) 0.002(2) -0.005(2)
Cl30 0.104(3) 0.126(4) 0.169(5) -0.100(4) -0.027(3) 0.025(3)
Cl31 0.120(3) 0.070(2) 0.088(3) -0.0288(19) 0.000(2) -0.007(2)
Cl40 0.073(2) 0.079(2) 0.082(2) -0.0256(18) 0.0058(18) 0.0052(18)
Cl41 0.080(2) 0.072(2) 0.095(3) -0.0127(19) -0.025(2) -0.0088(18)
Cl50 0.105(3) 0.131(4) 0.098(3) -0.052(3) -0.015(3) -0.009(3)
Cl51 0.169(5) 0.112(4) 0.096(3) -0.037(3) -0.003(3) 0.001(4)
C28A 0.059(10) 0.036(8) 0.036(8) -0.012(6) -0.013(7) 0.013(7)
C29A 0.078(13) 0.030(8) 0.058(11) -0.012(7) -0.007(9) -0.011(8)
C30A 0.076(14) 0.020(7) 0.074(12) -0.012(7) -0.050(11) 0.014(7)
C28B 0.065(15) 0.036(12) 0.036(13) -0.025(10) -0.012(11) 0.004(11)
C29B 0.13(4) 0.024(14) 0.051(19) -0.014(13) -0.06(2) 0.022(18)
C30B 0.049(19) 0.028(15) 0.08(3) 0.000(15) 0.002(18) 0.019(13)

loop_
_atom_type_symbol
_atom_type_description
_atom_type_scat_dispersion_real
_atom_type_scat_dispersion_imag
_atom_type_scat_source
C C 0.0033 0.0016 'International Tables Vol C Tables 4.2.6.8 and 6.1.1.4'
H H 0.0000 0.0000 'International Tables Vol C Tables 4.2.6.8 and 6.1.1.4'
N N 0.0061 0.0033 'International Tables Vol C Tables 4.2.6.8 and 6.1.1.4'
I I -0.4742 1.8119 'International Tables Vol C Tables 4.2.6.8 and 6.1.1.4'
Cl Cl 0.1484 0.1585 'International Tables Vol C Tables 4.2.6.8 and 6.1.1.4'

loop_
_geom_angle_atom_site_label_1
_geom_angle_atom_site_label_2
_geom_angle_atom_site_label_3
_geom_angle
_geom_angle_site_symmetry_1
_geom_angle_site_symmetry_3
_geom_angle_publ_flag
N1 C1 C3 104.8(7) . . ?
N1 C1 H1 127.6 . . ?
C3 C1 H1 127.6 . . ?
C3A C1A N00G 105.0(7) . . ?
C3A C1A H1A 127.5 . . ?
N00G C1A H1A 127.5 . . ?
C4 C2 N2 105.3(7) . . ?
C4 C2 H2 127.3 . . ?
N2 C2 H2 127.3 . . ?
N00H C2A C4A 107.0(8) . . ?
N00H C2A H2A 126.5 . . ?
C4A C2A H2A 126.5 . . ?
N5 C3 C1 104.5(7) . . ?
N5 C3 C5 110.0(7) . . ?
C1 C3 C5 145.4(8) . . ?
N00M C3A C1A 104.6(7) . . ?
N00M C3A C5A 109.7(8) . . ?
C1A C3A C5A 145.7(8) . . ?
N6 C4 C2 104.9(7) . . ?
N6 C4 C6 109.1(7) . . ?
C2 C4 C6 145.9(8) . . ?
N00L C4A C2A 103.0(7) . . ?
N00L C4A C6A 110.4(8) . . ?
C2A C4A C6A 146.6(9) . . ?
C3 C5 C7 101.3(7) . . ?
C3 C5 H5A 111.5 . . ?
C7 C5 H5A 111.5 . . ?
C3 C5 H5B 111.5 . . ?
C7 C5 H5B 111.5 . . ?
H5A C5 H5B 109.3 . . ?
C3A C5A C7A 101.4(8) . . ?
C3A C5A H5A1 111.5 . . ?
C7A C5A H5A1 111.5 . . ?
C3A C5A H5A2 111.5 . . ?
C7A C5A H5A2 111.5 . . ?
H5A1 C5A H5A2 109.3 . . ?
C4 C6 C8 102.7(8) . . ?
C4 C6 H6A 111.2 . . ?
C8 C6 H6A 111.2 . . ?
C4 C6 H6B 111.2 . . ?
C8 C6 H6B 111.2 . . ?
H6A C6 H6B 109.1 . . ?
C4A C6A C8A 102.1(8) . . ?
C4A C6A H6A1 111.4 . . ?
C8A C6A H6A1 111.4 . . ?
C4A C6A H6A2 111.4 . . ?
C8A C6A H6A2 111.4 . . ?
H6A1 C6A H6A2 109.2 . . ?
C9 C7 C5 111.1(8) . . ?
C9 C7 H7A 109.4 . . ?
C5 C7 H7A 109.4 . . ?
C9 C7 H7B 109.4 . . ?
C5 C7 H7B 109.4 . . ?
H7A C7 H7B 108.0 . . ?
C9A C7A C5A 106.9(8) . . ?
C9A C7A H7A1 110.3 . . ?
C5A C7A H7A1 110.3 . . ?
C9A C7A H7A2 110.3 . . ?
C5A C7A H7A2 110.3 . . ?
H7A1 C7A H7A2 108.6 . . ?
C10 C8 C6 106.3(7) . . ?
C10 C8 H8A 110.5 . . ?
C6 C8 H8A 110.5 . . ?
C10 C8 H8B 110.5 . . ?
C6 C8 H8B 110.5 . . ?
H8A C8 H8B 108.7 . . ?
C10A C8A C6A 109.7(9) . . ?
C10A C8A H8A1 109.7 . . ?
C6A C8A H8A1 109.7 . . ?
C10A C8A H8A2 109.7 . . ?
C6A C8A H8A2 109.7 . . ?
H8A1 C8A H8A2 108.2 . . ?
C7 C9 N5 102.3(8) . . ?
C7 C9 H9A 111.3 . . ?
N5 C9 H9A 111.3 . . ?
C7 C9 H9B 111.3 . . ?
N5 C9 H9B 111.3 . . ?
H9A C9 H9B 109.2 . . ?
N00M C9A C7A 101.2(8) . . ?
N00M C9A H9A1 111.5 . . ?
C7A C9A H9A1 111.5 . . ?
N00M C9A H9A2 111.5 . . ?
C7A C9A H9A2 111.5 . . ?
H9A1 C9A H9A2 109.3 . . ?
N6 C10 C8 101.2(7) . . ?
N6 C10 H10A 111.5 . . ?
C8 C10 H10A 111.5 . . ?
N6 C10 H10B 111.5 . . ?
C8 C10 H10B 111.5 . . ?
H10A C10 H10B 109.3 . . ?
N00L C10A C8A 104.0(10) . . ?
N00L C10A H10C 111.0 . . ?
C8A C10A H10C 111.0 . . ?
N00L C10A H10D 111.0 . . ?
C8A C10A H10D 111.0 . . ?
H10C C10A H10D 109.0 . . ?
N10 C11 C12 131.5(7) . . ?
N10 C11 C16 110.0(7) . . ?
C12 C11 C16 118.5(7) . . ?
N10A C11A C16A 110.5(7) . . ?
N10A C11A C12A 131.3(8) . . ?
C16A C11A C12A 118.2(7) . . ?
C13 C12 C11 121.0(7) . . ?
C13 C12 N1 119.2(7) . . ?
C11 C12 N1 119.8(7) . . ?
C13A C12A C11A 121.0(8) . . ?
C13A C12A N00G 118.7(7) . . ?
C11A C12A N00G 120.2(7) . . ?
C12 C13 C14 121.1(7) . . ?
C12 C13 H13 119.5 . . ?
C14 C13 H13 119.5 . . ?
C12A C13A C14A 120.9(8) . . ?
C12A C13A H13A 119.6 . . ?
C14A C13A H13A 119.6 . . ?
C15 C14 C13 117.8(7) . . ?
C15 C14 C23 120.6(7) . . ?
C13 C14 C23 121.6(7) . . ?
C15A C14A C13A 119.0(9) . . ?
C15A C14A C23A 123.2(9) . . ?
C13A C14A C23A 117.8(8) . . ?
C16 C15 C14 120.6(7) . . ?
C16 C15 H15 119.7 . . ?
C14 C15 H15 119.7 . . ?
C14A C15A C16A 119.9(9) . . ?
C14A C15A H15A 120.0 . . ?
C16A C15A H15A 120.0 . . ?
C15 C16 C11 120.9(7) . . ?
C15 C16 C17 133.5(8) . . ?
C11 C16 C17 105.6(7) . . ?
C11A C16A C15A 120.9(8) . . ?
C11A C16A C17A 106.4(7) . . ?
C15A C16A C17A 132.7(8) . . ?
C18 C17 C22 120.6(7) . . ?
C18 C17 C16 133.6(8) . . ?
C22 C17 C16 105.7(7) . . ?
C18A C17A C22A 120.1(7) . . ?
C18A C17A C16A 134.2(8) . . ?
C22A C17A C16A 105.8(7) . . ?
C17 C18 C19 121.3(8) . . ?
C17 C18 H18 119.3 . . ?
C19 C18 H18 119.3 . . ?
C17A C18A C19A 120.8(8) . . ?
C17A C18A H18A 119.6 . . ?
C19A C18A H18A 119.6 . . ?
C18 C19 C20 117.7(8) . . ?
C18 C19 C27 123.7(8) . . ?
C20 C19 C27 118.6(7) . . ?
C20A C19A C18A 118.0(8) . . ?
C20A C19A C27A 121.5(7) . . ?
C18A C19A C27A 120.5(7) . . ?
C21 C20 C19 121.0(8) . . ?
C21 C20 H20 119.5 . . ?
C19 C20 H20 119.5 . . ?
C21A C20A C19A 121.4(7) . . ?
C21A C20A H20A 119.3 . . ?
C19A C20A H20A 119.3 . . ?
C20 C21 C22 121.2(8) . . ?
C20 C21 N2 119.2(7) . . ?
C22 C21 N2 119.5(7) . . ?
C22A C21A C20A 120.9(8) . . ?
C22A C21A N00H 120.1(7) . . ?
C20A C21A N00H 119.0(7) . . ?
N10 C22 C21 131.9(8) . . ?
N10 C22 C17 110.1(7) . . ?
C21 C22 C17 118.0(7) . . ?
C21A C22A N10A 131.6(8) . . ?
C21A C22A C17A 118.8(7) . . ?
N10A C22A C17A 109.6(7) . . ?
C26 C23 C25 109.2(10) . . ?
C26 C23 C24 108.7(9) . . ?
C25 C23 C24 108.1(9) . . ?
C26 C23 C14 112.3(8) . . ?
C25 C23 C14 107.6(8) . . ?
C24 C23 C14 110.8(8) . . ?
C25A C23A C24A 110.2(12) . . ?
C25A C23A C14A 110.2(9) . . ?
C24A C23A C14A 109.9(11) . . ?
C25A C23A C26A 108.6(12) . . ?
C24A C23A C26A 106.6(11) . . ?
C14A C23A C26A 111.3(8) . . ?
C23 C24 H24A 109.5 . . ?
C23 C24 H24B 109.5 . . ?
H24A C24 H24B 109.5 . . ?
C23 C24 H24C 109.5 . . ?
H24A C24 H24C 109.5 . . ?
H24B C24 H24C 109.5 . . ?
C23A C24A H24D 109.5 . . ?
C23A C24A H24E 109.5 . . ?
H24D C24A H24E 109.5 . . ?
C23A C24A H24F 109.5 . . ?
H24D C24A H24F 109.5 . . ?
H24E C24A H24F 109.5 . . ?
C23 C25 H25A 109.5 . . ?
C23 C25 H25B 109.5 . . ?
H25A C25 H25B 109.5 . . ?
C23 C25 H25C 109.5 . . ?
H25A C25 H25C 109.5 . . ?
H25B C25 H25C 109.5 . . ?
C23A C25A H25D 109.5 . . ?
C23A C25A H25E 109.5 . . ?
H25D C25A H25E 109.5 . . ?
C23A C25A H25F 109.5 . . ?
H25D C25A H25F 109.5 . . ?
H25E C25A H25F 109.5 . . ?
C23 C26 H26A 109.5 . . ?
C23 C26 H26B 109.5 . . ?
H26A C26 H26B 109.5 . . ?
C23 C26 H26C 109.5 . . ?
H26A C26 H26C 109.5 . . ?
H26B C26 H26C 109.5 . . ?
C23A C26A H26D 109.5 . . ?
C23A C26A H26E 109.5 . . ?
H26D C26A H26E 109.5 . . ?
C23A C26A H26F 109.5 . . ?
H26D C26A H26F 109.5 . . ?
H26E C26A H26F 109.5 . . ?
C30 C27 C28 110.2(8) . . ?
C30 C27 C19 109.0(8) . . ?
C28 C27 C19 109.2(8) . . ?
C30 C27 C29 108.5(9) . . ?
C28 C27 C29 108.7(9) . . ?
C19 C27 C29 111.2(7) . . ?
C30B C27A C29B 106(2) . . ?
C29A C27A C28A 111.7(11) . . ?
C29A C27A C19A 108.1(9) . . ?
C30B C27A C19A 110.1(13) . . ?
C29B C27A C19A 112.6(13) . . ?
C28A C27A C19A 108.3(8) . . ?
C29A C27A C30A 112.0(12) . . ?
C28A C27A C30A 106.8(12) . . ?
C19A C27A C30A 109.9(8) . . ?
C30B C27A C28B 108.7(19) . . ?
C29B C27A C28B 103.2(18) . . ?
C19A C27A C28B 115.6(12) . . ?
C27 C28 H28A 109.5 . . ?
C27 C28 H28B 109.5 . . ?
H28A C28 H28B 109.5 . . ?
C27 C28 H28C 109.5 . . ?
H28A C28 H28C 109.5 . . ?
H28B C28 H28C 109.5 . . ?
C27 C29 H29A 109.5 . . ?
C27 C29 H29B 109.5 . . ?
H29A C29 H29B 109.5 . . ?
C27 C29 H29C 109.5 . . ?
H29A C29 H29C 109.5 . . ?
H29B C29 H29C 109.5 . . ?
C27 C30 H30A 109.5 . . ?
C27 C30 H30B 109.5 . . ?
H30A C30 H30B 109.5 . . ?
C27 C30 H30C 109.5 . . ?
H30A C30 H30C 109.5 . . ?
H30B C30 H30C 109.5 . . ?
Cl11 C100 Cl10 115.4(8) . . ?
Cl11 C100 H10E 108.4 . . ?
Cl10 C100 H10E 108.4 . . ?
Cl11 C100 H10F 108.4 . . ?
Cl10 C100 H10F 108.4 . . ?
H10E C100 H10F 107.5 . . ?
Cl20 C200 Cl21 114.5(10) . . ?
Cl20 C200 H20B 108.6 . . ?
Cl21 C200 H20B 108.6 . . ?
Cl20 C200 H20C 108.6 . . ?
Cl21 C200 H20C 108.6 . . ?
H20B C200 H20C 107.6 . . ?
Cl30 C300 Cl31 112.2(9) . . ?
Cl30 C300 H30D 109.2 . . ?
Cl31 C300 H30D 109.2 . . ?
Cl30 C300 H30E 109.2 . . ?
Cl31 C300 H30E 109.2 . . ?
H30D C300 H30E 107.9 . . ?
Cl41 C400 Cl40 133.0(12) . . ?
Cl41 C400 H40A 104.0 . . ?
Cl40 C400 H40A 104.0 . . ?
Cl41 C400 H40B 104.0 . . ?
Cl40 C400 H40B 104.0 . . ?
H40A C400 H40B 105.5 . . ?
Cl51 C500 Cl50 114.1(11) . . ?
Cl51 C500 H50A 108.7 . . ?
Cl50 C500 H50A 108.7 . . ?
Cl51 C500 H50B 108.7 . . ?
Cl50 C500 H50B 108.7 . . ?
H50A C500 H50B 107.6 . . ?
N00Q N00G C1A 113.1(7) . . ?
N00Q N00G C12A 119.3(7) . . ?
C1A N00G C12A 127.4(7) . . ?
C2A N00H N00S 112.4(7) . . ?
C2A N00H C21A 130.7(7) . . ?
N00S N00H C21A 116.8(7) . . ?
N00S N00L C4A 115.6(7) . . ?
N00S N00L C10A 130.6(9) . . ?
C4A N00L C10A 113.8(8) . . ?
N00Q N00M C3A 114.9(7) . . ?
N00Q N00M C9A 130.2(7) . . ?
C3A N00M C9A 114.9(8) . . ?
N00M N00Q N00G 102.4(6) . . ?
N00L N00S N00H 101.9(7) . . ?
N3 N1 C1 113.5(7) . . ?
N3 N1 C12 118.1(6) . . ?
C1 N1 C12 128.4(7) . . ?
N4 N2 C2 112.6(7) . . ?
N4 N2 C21 119.3(7) . . ?
C2 N2 C21 128.0(7) . . ?
N5 N3 N1 101.8(6) . . ?
N6 N4 N2 102.5(6) . . ?
N3 N5 C3 115.3(7) . . ?
N3 N5 C9 129.9(8) . . ?
C3 N5 C9 114.8(7) . . ?
N4 N6 C4 114.7(7) . . ?
N4 N6 C10 129.5(7) . . ?
C4 N6 C10 115.9(7) . . ?
C22 N10 C11 108.6(7) . . ?
C22 N10 H10 125.7 . . ?
C11 N10 H10 125.7 . . ?
C11A N10A C22A 107.9(7) . . ?
C11A N10A H10G 126.1 . . ?
C22A N10A H10G 126.1 . . ?
C27A C28A H28D 109.5 . . ?
C27A C28A H28E 109.5 . . ?
H28D C28A H28E 109.5 . . ?
C27A C28A H28F 109.5 . . ?
H28D C28A H28F 109.5 . . ?
H28E C28A H28F 109.5 . . ?
C27A C29A H29D 109.5 . . ?
C27A C29A H29E 109.5 . . ?
H29D C29A H29E 109.5 . . ?
C27A C29A H29F 109.5 . . ?
H29D C29A H29F 109.5 . . ?
H29E C29A H29F 109.5 . . ?
C27A C30A H30F 109.5 . . ?
C27A C30A H30G 109.5 . . ?
H30F C30A H30G 109.5 . . ?
C27A C30A H30H 109.5 . . ?
H30F C30A H30H 109.5 . . ?
H30G C30A H30H 109.5 . . ?
C27A C28B H28G 109.5 . . ?
C27A C28B H28H 109.5 . . ?
H28G C28B H28H 109.5 . . ?
C27A C28B H28I 109.5 . . ?
H28G C28B H28I 109.5 . . ?
H28H C28B H28I 109.5 . . ?
C27A C29B H29G 109.5 . . ?
C27A C29B H29H 109.5 . . ?
H29G C29B H29H 109.5 . . ?
C27A C29B H29I 109.5 . . ?
H29G C29B H29I 109.5 . . ?
H29H C29B H29I 109.5 . . ?
C27A C30B H30I 109.5 . . ?
C27A C30B H30J 109.5 . . ?
H30I C30B H30J 109.5 . . ?
C27A C30B H30K 109.5 . . ?
H30I C30B H30K 109.5 . . ?
H30J C30B H30K 109.5 . . ?

loop_
_geom_bond_atom_site_label_1
_geom_bond_atom_site_label_2
_geom_bond_distance
_geom_bond_site_symmetry_2
_geom_bond_publ_flag
C1 N1 1.344(10) . ?
C1 C3 1.361(11) . ?
C1 H1 0.9300 . ?
C1A C3A 1.362(12) . ?
C1A N00G 1.364(10) . ?
C1A H1A 0.9300 . ?
C2 C4 1.358(11) . ?
C2 N2 1.368(10) . ?
C2 H2 0.9300 . ?
C2A N00H 1.331(11) . ?
C2A C4A 1.356(12) . ?
C2A H2A 0.9300 . ?
C3 N5 1.332(11) . ?
C3 C5 1.511(11) . ?
C3A N00M 1.357(11) . ?
C3A C5A 1.503(12) . ?
C4 N6 1.340(11) . ?
C4 C6 1.500(12) . ?
C4A N00L 1.350(11) . ?
C4A C6A 1.485(12) . ?
C5 C7 1.526(14) . ?
C5 H5A 0.9700 . ?
C5 H5B 0.9700 . ?
C5A C7A 1.566(14) . ?
C5A H5A1 0.9700 . ?
C5A H5A2 0.9700 . ?
C6 C8 1.550(13) . ?
C6 H6A 0.9700 . ?
C6 H6B 0.9700 . ?
C6A C8A 1.542(15) . ?
C6A H6A1 0.9700 . ?
C6A H6A2 0.9700 . ?
C7 C9 1.462(15) . ?
C7 H7A 0.9700 . ?
C7 H7B 0.9700 . ?
C7A C9A 1.524(15) . ?
C7A H7A1 0.9700 . ?
C7A H7A2 0.9700 . ?
C8 C10 1.538(14) . ?
C8 H8A 0.9700 . ?
C8 H8B 0.9700 . ?
C8A C10A 1.457(17) . ?
C8A H8A1 0.9700 . ?
C8A H8A2 0.9700 . ?
C9 N5 1.466(11) . ?
C9 H9A 0.9700 . ?
C9 H9B 0.9700 . ?
C9A N00M 1.467(12) . ?
C9A H9A1 0.9700 . ?
C9A H9A2 0.9700 . ?
C10 N6 1.459(11) . ?
C10 H10A 0.9700 . ?
C10 H10B 0.9700 . ?
C10A N00L 1.449(14) . ?
C10A H10C 0.9700 . ?
C10A H10D 0.9700 . ?
C11 N10 1.378(10) . ?
C11 C12 1.379(11) . ?
C11 C16 1.403(11) . ?
C11A N10A 1.373(10) . ?
C11A C16A 1.397(12) . ?
C11A C12A 1.398(11) . ?
C12 C13 1.377(11) . ?
C12 N1 1.451(10) . ?
C12A C13A 1.366(12) . ?
C12A N00G 1.432(11) . ?
C13 C14 1.408(12) . ?
C13 H13 0.9300 . ?
C13A C14A 1.404(13) . ?
C13A H13A 0.9300 . ?
C14 C15 1.396(11) . ?
C14 C23 1.528(11) . ?
C14A C15A 1.383(13) . ?
C14A C23A 1.529(13) . ?
C15 C16 1.382(11) . ?
C15 H15 0.9300 . ?
C15A C16A 1.399(12) . ?
C15A H15A 0.9300 . ?
C16 C17 1.474(11) . ?
C16A C17A 1.451(11) . ?
C17 C18 1.380(12) . ?
C17 C22 1.405(11) . ?
C17A C18A 1.390(11) . ?
C17A C22A 1.415(11) . ?
C18 C19 1.389(12) . ?
C18 H18 0.9300 . ?
C18A C19A 1.405(11) . ?
C18A H18A 0.9300 . ?
C19 C20 1.406(12) . ?
C19 C27 1.551(12) . ?
C19A C20A 1.398(12) . ?
C19A C27A 1.526(12) . ?
C20 C21 1.372(12) . ?
C20 H20 0.9300 . ?
C20A C21A 1.381(11) . ?
C20A H20A 0.9300 . ?
C21 C22 1.388(11) . ?
C21 N2 1.430(10) . ?
C21A C22A 1.380(11) . ?
C21A N00H 1.442(10) . ?
C22 N10 1.370(10) . ?
C22A N10A 1.386(10) . ?
C23 C26 1.516(14) . ?
C23 C25 1.524(16) . ?
C23 C24 1.528(15) . ?
C23A C25A 1.497(18) . ?
C23A C24A 1.50(2) . ?
C23A C26A 1.572(16) . ?
C24 H24A 0.9600 . ?
C24 H24B 0.9600 . ?
C24 H24C 0.9600 . ?
C24A H24D 0.9600 . ?
C24A H24E 0.9600 . ?
C24A H24F 0.9600 . ?
C25 H25A 0.9600 . ?
C25 H25B 0.9600 . ?
C25 H25C 0.9600 . ?
C25A H25D 0.9600 . ?
C25A H25E 0.9600 . ?
C25A H25F 0.9600 . ?
C26 H26A 0.9600 . ?
C26 H26B 0.9600 . ?
C26 H26C 0.9600 . ?
C26A H26D 0.9600 . ?
C26A H26E 0.9600 . ?
C26A H26F 0.9600 . ?
C27 C30 1.512(14) . ?
C27 C28 1.534(14) . ?
C27 C29 1.554(13) . ?
C27A C29A 1.456(19) . ?
C27A C30B 1.50(3) . ?
C27A C29B 1.52(3) . ?
C27A C28A 1.522(17) . ?
C27A C30A 1.551(17) . ?
C27A C28B 1.60(3) . ?
C28 H28A 0.9600 . ?
C28 H28B 0.9600 . ?
C28 H28C 0.9600 . ?
C29 H29A 0.9600 . ?
C29 H29B 0.9600 . ?
C29 H29C 0.9600 . ?
C30 H30A 0.9600 . ?
C30 H30B 0.9600 . ?
C30 H30C 0.9600 . ?
C100 Cl11 1.675(15) . ?
C100 Cl10 1.688(15) . ?
C100 H10E 0.9700 . ?
C100 H10F 0.9700 . ?
C200 Cl20 1.651(16) . ?
C200 Cl21 1.673(17) . ?
C200 H20B 0.9700 . ?
C200 H20C 0.9700 . ?
C300 Cl30 1.717(16) . ?
C300 Cl31 1.758(15) . ?
C300 H30D 0.9700 . ?
C300 H30E 0.9700 . ?
C400 Cl41 1.479(16) . ?
C400 Cl40 1.653(12) . ?
C400 H40A 0.9700 . ?
C400 H40B 0.9700 . ?
C500 Cl51 1.49(2) . ?
C500 Cl50 1.794(19) . ?
C500 H50A 0.9700 . ?
C500 H50B 0.9700 . ?
N00G N00Q 1.336(10) . ?
N00H N00S 1.342(10) . ?
N00L N00S 1.295(10) . ?
N00M N00Q 1.303(10) . ?
N1 N3 1.328(9) . ?
N2 N4 1.328(10) . ?
N3 N5 1.300(10) . ?
N4 N6 1.319(10) . ?
N10 H10 0.8600 . ?
N10A H10G 0.8600 . ?
C28A H28D 0.9600 . ?
C28A H28E 0.9600 . ?
C28A H28F 0.9600 . ?
C29A H29D 0.9600 . ?
C29A H29E 0.9600 . ?
C29A H29F 0.9600 . ?
C30A H30F 0.9600 . ?
C30A H30G 0.9600 . ?
C30A H30H 0.9600 . ?
C28B H28G 0.9600 . ?
C28B H28H 0.9600 . ?
C28B H28I 0.9600 . ?
C29B H29G 0.9600 . ?
C29B H29H 0.9600 . ?
C29B H29I 0.9600 . ?
C30B H30I 0.9600 . ?
C30B H30J 0.9600 . ?
C30B H30K 0.9600 . ?
